data_7025845
loop_
_publ_author_name
'Clark, Lawrence'
'Deacon, Glen B.'
'Forsyth, Craig M.'
'Junk, Peter C.'
'Mountford, Philip'
'Townley, Josh P.'

_publ_section_title
;
 Low-coordinate rare-earth complexes of the asymmetric
 2,4-di-tert-butylphenolate ligand prepared by redox
 transmetallation/protolysis reactions, and their reactivity towards
 ring-opening polymerisation.
;
_journal_issue 29
_journal_name_full 'Dalton transactions (Cambridge, England : 2003)'
_journal_page_first 6693
_journal_page_last 6704
_journal_paper_doi 10.1039/c0dt00023j
_journal_volume 39
_journal_year 2010
_chemical_formula_moiety 'C54 H87 La O6'
_chemical_formula_sum 'C54 H87 La O6'
_chemical_formula_weight 971.15
_chemical_name_systematic
;
?
;
_space_group_IT_number 14
_symmetry_cell_setting monoclinic
_symmetry_space_group_name_Hall '-P 2ybc'
_symmetry_space_group_name_H-M 'P 1 21/c 1'
_atom_sites_solution_hydrogens geom
_atom_sites_solution_primary direct
_atom_sites_solution_secondary difmap
_audit_creation_method SHELXL-97
_cell_angle_alpha 90.00
_cell_angle_beta 93.23(3)
_cell_angle_gamma 90.00
_cell_formula_units_Z 8
_cell_length_a 19.616(4)
_cell_length_b 28.198(6)
_cell_length_c 19.521(4)
_cell_measurement_reflns_used 19604
_cell_measurement_temperature 123(2)
_cell_measurement_theta_max 28.28
_cell_measurement_theta_min 0.41
_cell_volume 10781(4)
_computing_cell_refinement DENZO-SMN
_computing_data_collection COLLECT
_computing_data_reduction 'DENZO-SMN and Scalepack'
_computing_molecular_graphics X-Seed
_computing_publication_material CIFTAB
_computing_structure_refinement 'SHELXL-97 (Sheldrick, 1997)'
_computing_structure_solution 'SHELXS-97 (Sheldrick, 1990)'
_diffrn_ambient_temperature 123(2)
_diffrn_measured_fraction_theta_full 0.781
_diffrn_measured_fraction_theta_max 0.781
_diffrn_measurement_device_type 'Nonius KAPPA CCD'
_diffrn_measurement_method 'thin slice phi and omega scans'
_diffrn_radiation_monochromator graphite
_diffrn_radiation_source 'fine-focus sealed tube'
_diffrn_radiation_type MoK\a
_diffrn_radiation_wavelength 0.71073
_diffrn_reflns_av_R_equivalents 0.0679
_diffrn_reflns_av_sigmaI/netI 0.0705
_diffrn_reflns_limit_h_max 18
_diffrn_reflns_limit_h_min -23
_diffrn_reflns_limit_k_max 29
_diffrn_reflns_limit_k_min -32
_diffrn_reflns_limit_l_max 23
_diffrn_reflns_limit_l_min -17
_diffrn_reflns_number 27592
_diffrn_reflns_theta_full 25.00
_diffrn_reflns_theta_max 25.00
_diffrn_reflns_theta_min 1.27
_diffrn_standards_number 0
_exptl_absorpt_coefficient_mu 0.836
_exptl_absorpt_correction_T_max 0.93
_exptl_absorpt_correction_T_min 0.75
_exptl_absorpt_correction_type multi-scan
_exptl_absorpt_process_details SORTAV
_exptl_crystal_colour colourless
_exptl_crystal_density_diffrn 1.197
_exptl_crystal_density_method 'not measured'
_exptl_crystal_description block
_exptl_crystal_F_000 4128
_exptl_crystal_size_max 0.28
_exptl_crystal_size_mid 0.20
_exptl_crystal_size_min 0.08
_refine_diff_density_max 1.324
_refine_diff_density_min -1.478
_refine_diff_density_rms 0.112
_refine_ls_extinction_method none
_refine_ls_goodness_of_fit_ref 1.026
_refine_ls_hydrogen_treatment constr
_refine_ls_matrix_type full
_refine_ls_number_parameters 1176
_refine_ls_number_reflns 14832
_refine_ls_number_restraints 0
_refine_ls_restrained_S_all 1.026
_refine_ls_R_factor_all 0.0702
_refine_ls_R_factor_gt 0.0519
_refine_ls_shift/su_max 0.000
_refine_ls_shift/su_mean 0.000
_refine_ls_structure_factor_coef Fsqd
_refine_ls_weighting_details 'calc w=1/[\s^2^(Fo^2^)+(0.0903P)^2^+0.0000P] where P=(Fo^2^+2Fc^2^)/3'
_refine_ls_weighting_scheme calc
_refine_ls_wR_factor_gt 0.1311
_refine_ls_wR_factor_ref 0.1421
_reflns_number_gt 11587
_reflns_number_total 14832
_reflns_threshold_expression >2sigma(I)
_cod_data_source_file c0dt00023j.txt
_cod_data_source_block josh01
_cod_original_cell_volume 10780(4)
_cod_original_sg_symbol_H-M 'P 21/c'
_cod_database_code 7025845

loop_
_symmetry_equiv_pos_as_xyz
'x, y, z'
'-x, y+1/2, -z+1/2'
'-x, -y, -z'
'x, -y-1/2, z-1/2'

loop_
_atom_site_label
_atom_site_type_symbol
_atom_site_fract_x
_atom_site_fract_y
_atom_site_fract_z
_atom_site_U_iso_or_equiv
_atom_site_adp_type
_atom_site_occupancy
_atom_site_symmetry_multiplicity
_atom_site_calc_flag
_atom_site_refinement_flags
_atom_site_disorder_assembly
_atom_site_disorder_group
La1 La 0.274400(13) 0.328340(11) 0.977540(12) 0.01600(10) Uani 1 1 d . . .
La2 La 0.246590(12) 0.581410(10) 0.479120(12) 0.01457(10) Uani 1 1 d . B .
O1 O 0.33415(16) 0.27430(12) 0.91973(14) 0.0225(8) Uani 1 1 d . . .
O2 O 0.25498(18) 0.40619(14) 0.96363(17) 0.0305(9) Uani 1 1 d . . .
O3 O 0.18743(16) 0.28969(13) 1.02405(15) 0.0249(8) Uani 1 1 d . . .
O4 O 0.32641(17) 0.31494(13) 1.10163(15) 0.0249(9) Uani 1 1 d . . .
O5 O 0.40000(16) 0.36304(13) 0.98567(17) 0.0267(9) Uani 1 1 d . . .
O6 O 0.20519(18) 0.32335(13) 0.86208(16) 0.0308(10) Uani 1 1 d . . .
O7 O 0.18276(16) 0.53442(13) 0.40669(15) 0.0262(9) Uani 1 1 d . . .
O8 O 0.23349(16) 0.65759(12) 0.50900(16) 0.0230(8) Uani 1 1 d . . .
O9 O 0.30229(15) 0.54000(12) 0.56583(14) 0.0213(8) Uani 1 1 d . . .
O10 O 0.13820(16) 0.57054(13) 0.54555(16) 0.0259(9) Uani 1 1 d . . .
O11 O 0.36974(17) 0.57470(13) 0.43782(17) 0.0289(9) Uani 1 1 d . . .
O12 O 0.25745(19) 0.62432(13) 0.36104(16) 0.0315(9) Uani 1 1 d . . .
C1 C 0.3782(2) 0.26679(18) 0.8710(2) 0.0182(12) Uani 1 1 d . . .
C2 C 0.4137(2) 0.22360(18) 0.8661(2) 0.0154(11) Uani 1 1 d . . .
C3 C 0.4608(2) 0.21960(19) 0.8140(2) 0.0190(12) Uani 1 1 d . . .
H3 H 0.4847 0.1905 0.8101 0.023 Uiso 1 1 calc R . .
C4 C 0.4741(2) 0.2557(2) 0.7683(2) 0.0214(12) Uani 1 1 d . . .
C5 C 0.4371(3) 0.2975(2) 0.7742(2) 0.0259(13) Uani 1 1 d . . .
H5 H 0.4442 0.3228 0.7434 0.031 Uiso 1 1 calc R . .
C6 C 0.3900(3) 0.3028(2) 0.8240(2) 0.0289(13) Uani 1 1 d . . .
H6 H 0.3652 0.3316 0.8263 0.035 Uiso 1 1 calc R . .
C7 C 0.3992(2) 0.18248(19) 0.9142(2) 0.0188(12) Uani 1 1 d . . .
C8 C 0.4189(3) 0.1966(2) 0.9893(2) 0.0246(13) Uani 1 1 d . . .
H8A H 0.4092 0.1702 1.0198 0.037 Uiso 1 1 calc R . .
H8B H 0.3924 0.2244 1.0017 0.037 Uiso 1 1 calc R . .
H8C H 0.4678 0.2042 0.9938 0.037 Uiso 1 1 calc R . .
C9 C 0.3236(3) 0.16885(19) 0.9076(2) 0.0240(13) Uani 1 1 d . . .
H9A H 0.3114 0.1591 0.8603 0.036 Uiso 1 1 calc R . .
H9B H 0.2957 0.1962 0.9194 0.036 Uiso 1 1 calc R . .
H9C H 0.3152 0.1425 0.9388 0.036 Uiso 1 1 calc R . .
C10 C 0.4410(3) 0.13775(19) 0.8991(2) 0.0298(13) Uani 1 1 d . . .
H10E H 0.4280 0.1263 0.8528 0.045 Uiso 1 1 calc R . .
H10F H 0.4317 0.1130 0.9326 0.045 Uiso 1 1 calc R . .
H10G H 0.4897 0.1455 0.9023 0.045 Uiso 1 1 calc R . .
C11 C 0.5270(2) 0.2516(2) 0.7139(2) 0.0255(13) Uani 1 1 d . . .
C12 C 0.5590(3) 0.2022(2) 0.7116(2) 0.0385(16) Uani 1 1 d . . .
H12A H 0.5917 0.2012 0.6755 0.058 Uiso 1 1 calc R . .
H12B H 0.5231 0.1786 0.7019 0.058 Uiso 1 1 calc R . .
H12C H 0.5827 0.1951 0.7560 0.058 Uiso 1 1 calc R . .
C13 C 0.4951(3) 0.2626(2) 0.6426(2) 0.0339(14) Uani 1 1 d . . .
H13A H 0.5303 0.2610 0.6089 0.051 Uiso 1 1 calc R . .
H13B H 0.4753 0.2945 0.6423 0.051 Uiso 1 1 calc R . .
H13C H 0.4592 0.2394 0.6306 0.051 Uiso 1 1 calc R . .
C14 C 0.5849(3) 0.2874(2) 0.7296(2) 0.0421(17) Uani 1 1 d . . .
H14A H 0.6056 0.2815 0.7757 0.063 Uiso 1 1 calc R . .
H14B H 0.5664 0.3197 0.7274 0.063 Uiso 1 1 calc R . .
H14C H 0.6196 0.2840 0.6958 0.063 Uiso 1 1 calc R . .
C15 C 0.2560(2) 0.4503(2) 0.9362(2) 0.0238(13) Uani 1 1 d . . .
C16 C 0.2344(2) 0.4906(2) 0.9706(2) 0.0220(12) Uani 1 1 d . . .
C17 C 0.2381(2) 0.53421(19) 0.9374(2) 0.0211(12) Uani 1 1 d . . .
H17 H 0.2224 0.5615 0.9604 0.025 Uiso 1 1 calc R . .
C18 C 0.2634(2) 0.54030(19) 0.8723(2) 0.0203(12) Uani 1 1 d . . .
C19 C 0.2849(2) 0.50011(19) 0.8399(2) 0.0212(12) Uani 1 1 d . . .
H19 H 0.3031 0.5027 0.7960 0.025 Uiso 1 1 calc R . .
C20 C 0.2805(2) 0.4562(2) 0.8701(2) 0.0263(13) Uani 1 1 d . . .
H20 H 0.2945 0.4291 0.8458 0.032 Uiso 1 1 calc R . .
C21 C 0.2090(3) 0.4870(2) 1.0435(2) 0.0332(15) Uani 1 1 d . . .
C22 C 0.1452(3) 0.4555(2) 1.0434(3) 0.0485(18) Uani 1 1 d . . .
H22A H 0.1559 0.4240 1.0255 0.073 Uiso 1 1 calc R . .
H22B H 0.1085 0.4699 1.0142 0.073 Uiso 1 1 calc R . .
H22C H 0.1305 0.4524 1.0903 0.073 Uiso 1 1 calc R . .
C23 C 0.2659(3) 0.4664(2) 1.0922(2) 0.0426(17) Uani 1 1 d . . .
H23A H 0.2500 0.4650 1.1388 0.064 Uiso 1 1 calc R . .
H23B H 0.3064 0.4867 1.0916 0.064 Uiso 1 1 calc R . .
H23C H 0.2774 0.4344 1.0770 0.064 Uiso 1 1 calc R . .
C24 C 0.1893(4) 0.5354(2) 1.0724(3) 0.0495(19) Uani 1 1 d . . .
H24A H 0.1724 0.5312 1.1183 0.074 Uiso 1 1 calc R . .
H24B H 0.1535 0.5498 1.0421 0.074 Uiso 1 1 calc R . .
H24C H 0.2295 0.5561 1.0752 0.074 Uiso 1 1 calc R . .
C25 C 0.2656(3) 0.5902(2) 0.8396(2) 0.0264(13) Uani 1 1 d . . .
C26 C 0.3004(4) 0.6248(2) 0.8903(3) 0.057(2) Uani 1 1 d . . .
H26A H 0.3475 0.6145 0.9011 0.086 Uiso 1 1 calc R . .
H26B H 0.2755 0.6256 0.9324 0.086 Uiso 1 1 calc R . .
H26C H 0.3005 0.6565 0.8699 0.086 Uiso 1 1 calc R . .
C27 C 0.1920(3) 0.6067(2) 0.8221(3) 0.0391(15) Uani 1 1 d . . .
H27A H 0.1927 0.6389 0.8031 0.059 Uiso 1 1 calc R . .
H27B H 0.1665 0.6067 0.8638 0.059 Uiso 1 1 calc R . .
H27C H 0.1701 0.5852 0.7882 0.059 Uiso 1 1 calc R . .
C28 C 0.3031(3) 0.5901(2) 0.7737(3) 0.0477(18) Uani 1 1 d . . .
H28A H 0.3495 0.5780 0.7831 0.072 Uiso 1 1 calc R . .
H28B H 0.3050 0.6224 0.7557 0.072 Uiso 1 1 calc R . .
H28C H 0.2788 0.5696 0.7399 0.072 Uiso 1 1 calc R . .
C29 C 0.1376(2) 0.28417(19) 1.0687(2) 0.0173(11) Uani 1 1 d . . .
C30 C 0.1009(2) 0.24108(18) 1.0742(2) 0.0176(11) Uani 1 1 d . . .
C31 C 0.0498(2) 0.24050(18) 1.1217(2) 0.0186(11) Uani 1 1 d . . .
H31 H 0.0250 0.2118 1.1262 0.022 Uiso 1 1 calc R . .
C32 C 0.0325(2) 0.2785(2) 1.1628(2) 0.0208(12) Uani 1 1 d . . .
C33 C 0.0696(2) 0.31977(19) 1.1555(2) 0.0226(12) Uani 1 1 d . . .
H33 H 0.0596 0.3468 1.1823 0.027 Uiso 1 1 calc R . .
C34 C 0.1213(2) 0.32244(19) 1.1098(2) 0.0244(13) Uani 1 1 d . . .
H34 H 0.1461 0.3512 1.1065 0.029 Uiso 1 1 calc R . .
C35 C 0.1174(2) 0.1969(2) 1.0324(2) 0.0229(13) Uani 1 1 d . . .
C36 C 0.1919(3) 0.1821(2) 1.0487(3) 0.0313(14) Uani 1 1 d . . .
H36A H 0.2018 0.1532 1.0231 0.047 Uiso 1 1 calc R . .
H36B H 0.1991 0.1759 1.0980 0.047 Uiso 1 1 calc R . .
H36C H 0.2224 0.2076 1.0355 0.047 Uiso 1 1 calc R . .
C37 C 0.1074(3) 0.2076(2) 0.9542(2) 0.0282(13) Uani 1 1 d . . .
H37A H 0.0589 0.2128 0.9420 0.042 Uiso 1 1 calc R . .
H37B H 0.1238 0.1807 0.9280 0.042 Uiso 1 1 calc R . .
H37C H 0.1333 0.2361 0.9433 0.042 Uiso 1 1 calc R . .
C38 C 0.0709(3) 0.1544(2) 1.0471(3) 0.0316(14) Uani 1 1 d . . .
H38A H 0.0231 0.1632 1.0370 0.047 Uiso 1 1 calc R . .
H38B H 0.0776 0.1453 1.0955 0.047 Uiso 1 1 calc R . .
H38C H 0.0826 0.1275 1.0181 0.047 Uiso 1 1 calc R . .
C39 C -0.0250(3) 0.2741(2) 1.2124(2) 0.0266(13) Uani 1 1 d . . .
C40 C -0.0364(4) 0.3202(3) 1.2507(4) 0.075(3) Uani 1 1 d . . .
H40A H -0.0779 0.3176 1.2760 0.112 Uiso 1 1 calc R . .
H40B H -0.0413 0.3464 1.2177 0.112 Uiso 1 1 calc R . .
H40C H 0.0028 0.3263 1.2829 0.112 Uiso 1 1 calc R . .
C41 C -0.0085(4) 0.2353(3) 1.2638(4) 0.097(4) Uani 1 1 d . . .
H41A H -0.0471 0.2310 1.2929 0.146 Uiso 1 1 calc R . .
H41B H 0.0323 0.2441 1.2923 0.146 Uiso 1 1 calc R . .
H41C H 0.0001 0.2057 1.2395 0.146 Uiso 1 1 calc R . .
C42 C -0.0925(3) 0.2628(3) 1.1734(3) 0.0514(18) Uani 1 1 d . . .
H42A H -0.0883 0.2329 1.1485 0.077 Uiso 1 1 calc R . .
H42B H -0.1038 0.2884 1.1406 0.077 Uiso 1 1 calc R . .
H42C H -0.1286 0.2601 1.2058 0.077 Uiso 1 1 calc R . .
C43 C 0.3020(3) 0.27906(19) 1.1484(2) 0.0253(13) Uani 1 1 d . . .
H43A H 0.3368 0.2540 1.1568 0.030 Uiso 1 1 calc R . .
H43B H 0.2594 0.2643 1.1289 0.030 Uiso 1 1 calc R . .
C44 C 0.2889(3) 0.3049(2) 1.2145(2) 0.0313(14) Uani 1 1 d . . .
H44A H 0.3119 0.2886 1.2544 0.038 Uiso 1 1 calc R . .
H44B H 0.2394 0.3067 1.2214 0.038 Uiso 1 1 calc R . .
C45 C 0.3187(3) 0.3540(2) 1.2054(3) 0.0397(16) Uani 1 1 d . . .
H45A H 0.2819 0.3777 1.1971 0.048 Uiso 1 1 calc R . .
H45B H 0.3471 0.3635 1.2466 0.048 Uiso 1 1 calc R . .
C46 C 0.3613(2) 0.3500(2) 1.1442(2) 0.0244(12) Uani 1 1 d . . .
H46A H 0.3636 0.3807 1.1199 0.029 Uiso 1 1 calc R . .
H46B H 0.4082 0.3395 1.1580 0.029 Uiso 1 1 calc R . .
C47 C 0.4590(3) 0.3326(2) 0.9965(3) 0.0359(15) Uani 1 1 d . . .
H47A H 0.4695 0.3165 0.9532 0.043 Uiso 1 1 calc R . .
H47B H 0.4506 0.3082 1.0315 0.043 Uiso 1 1 calc R . .
C48 C 0.5152(4) 0.3635(3) 1.0199(5) 0.075(2) Uani 1 1 d . . .
H48A H 0.5595 0.3504 1.0071 0.090 Uiso 1 1 calc R . .
H48B H 0.5163 0.3677 1.0703 0.090 Uiso 1 1 calc R . .
C49 C 0.5002(3) 0.4090(3) 0.9841(3) 0.065(2) Uani 1 1 d . . .
H49A H 0.5190 0.4092 0.9381 0.077 Uiso 1 1 calc R . .
H49B H 0.5196 0.4361 1.0109 0.077 Uiso 1 1 calc R . .
C50 C 0.4222(3) 0.4113(2) 0.9786(3) 0.0422(16) Uani 1 1 d . . .
H50A H 0.4050 0.4314 1.0154 0.051 Uiso 1 1 calc R . .
H50B H 0.4057 0.4244 0.9336 0.051 Uiso 1 1 calc R . .
C51 C 0.1554(3) 0.3565(2) 0.8341(3) 0.0332(14) Uani 1 1 d . . .
H51A H 0.1690 0.3894 0.8460 0.040 Uiso 1 1 calc R . .
H51B H 0.1101 0.3501 0.8520 0.040 Uiso 1 1 calc R . .
C52 C 0.1535(3) 0.3491(2) 0.7567(2) 0.0337(14) Uani 1 1 d . . .
H52A H 0.1058 0.3471 0.7374 0.040 Uiso 1 1 calc R . .
H52B H 0.1769 0.3754 0.7340 0.040 Uiso 1 1 calc R . .
C53 C 0.1908(3) 0.3025(2) 0.7475(3) 0.0361(15) Uani 1 1 d . . .
H53A H 0.1636 0.2810 0.7166 0.043 Uiso 1 1 calc R . .
H53B H 0.2357 0.3079 0.7281 0.043 Uiso 1 1 calc R . .
C54 C 0.1996(3) 0.2819(2) 0.8179(2) 0.0333(15) Uani 1 1 d . . .
H54A H 0.1596 0.2623 0.8285 0.040 Uiso 1 1 calc R . .
H54B H 0.2413 0.2622 0.8228 0.040 Uiso 1 1 calc R . .
C55 C 0.1339(2) 0.52693(18) 0.3573(2) 0.0195(12) Uani 1 1 d . . .
C56 C 0.1283(2) 0.48487(17) 0.3192(2) 0.0134(11) Uani 1 1 d . . .
C57 C 0.0759(2) 0.48053(18) 0.2685(2) 0.0171(11) Uani 1 1 d . . .
H57 H 0.0726 0.4518 0.2432 0.021 Uiso 1 1 calc R . .
C58 C 0.0278(2) 0.51597(19) 0.2528(2) 0.0187(12) Uani 1 1 d . . .
C59 C 0.0344(2) 0.55763(19) 0.2909(3) 0.0275(13) Uani 1 1 d . . .
H59 H 0.0032 0.5830 0.2818 0.033 Uiso 1 1 calc R . .
C60 C 0.0857(2) 0.5624(2) 0.3417(3) 0.0280(13) Uani 1 1 d . . .
H60 H 0.0884 0.5911 0.3671 0.034 Uiso 1 1 calc R . .
C61 C 0.1776(2) 0.44322(18) 0.3350(2) 0.0165(11) Uani 1 1 d . . .
C62 C 0.1705(2) 0.42693(19) 0.4098(2) 0.0237(12) Uani 1 1 d . . .
H62A H 0.1810 0.4535 0.4410 0.036 Uiso 1 1 calc R . .
H62B H 0.2022 0.4008 0.4205 0.036 Uiso 1 1 calc R . .
H62C H 0.1236 0.4162 0.4155 0.036 Uiso 1 1 calc R . .
C63 C 0.2514(2) 0.45782(18) 0.3248(2) 0.0208(12) Uani 1 1 d . . .
H63A H 0.2554 0.4688 0.2776 0.031 Uiso 1 1 calc R . .
H63B H 0.2816 0.4305 0.3336 0.031 Uiso 1 1 calc R . .
H63C H 0.2646 0.4835 0.3568 0.031 Uiso 1 1 calc R . .
C64 C 0.1613(2) 0.39971(19) 0.2898(2) 0.0252(12) Uani 1 1 d . . .
H64A H 0.1147 0.3890 0.2967 0.038 Uiso 1 1 calc R . .
H64B H 0.1936 0.3742 0.3024 0.038 Uiso 1 1 calc R . .
H64C H 0.1654 0.4081 0.2415 0.038 Uiso 1 1 calc R . .
C65 C -0.0306(2) 0.51048(19) 0.1973(2) 0.0247(12) Uani 1 1 d . . .
C66 C -0.0994(2) 0.5159(2) 0.2293(3) 0.0342(14) Uani 1 1 d . . .
H66A H -0.1020 0.5473 0.2507 0.051 Uiso 1 1 calc R . .
H66B H -0.1042 0.4913 0.2641 0.051 Uiso 1 1 calc R . .
H66C H -0.1363 0.5127 0.1935 0.051 Uiso 1 1 calc R . .
C67 C -0.0294(2) 0.4620(2) 0.1610(2) 0.0300(14) Uani 1 1 d . . .
H67A H -0.0320 0.4366 0.1951 0.045 Uiso 1 1 calc R . .
H67B H 0.0131 0.4589 0.1372 0.045 Uiso 1 1 calc R . .
H67C H -0.0685 0.4596 0.1277 0.045 Uiso 1 1 calc R . .
C68 C -0.0242(3) 0.5490(2) 0.1414(3) 0.0424(16) Uani 1 1 d . . .
H68A H -0.0627 0.5463 0.1074 0.064 Uiso 1 1 calc R . .
H68B H 0.0187 0.5446 0.1188 0.064 Uiso 1 1 calc R . .
H68C H -0.0246 0.5805 0.1627 0.064 Uiso 1 1 calc R . .
C69 C 0.2003(2) 0.69787(19) 0.5179(2) 0.0180(12) Uani 1 1 d . . .
C70 C 0.2330(2) 0.74079(19) 0.5384(2) 0.0178(12) Uani 1 1 d . . .
C71 C 0.1923(2) 0.78055(19) 0.5456(2) 0.0176(11) Uani 1 1 d . . .
H71 H 0.2145 0.8094 0.5583 0.021 Uiso 1 1 calc R . .
C72 C 0.1216(2) 0.78137(18) 0.5356(2) 0.0175(11) Uani 1 1 d . . .
C73 C 0.0899(2) 0.73931(19) 0.5154(2) 0.0223(12) Uani 1 1 d . . .
H73 H 0.0417 0.7381 0.5073 0.027 Uiso 1 1 calc R . .
C74 C 0.1293(2) 0.69872(19) 0.5071(2) 0.0231(12) Uani 1 1 d . . .
H74 H 0.1067 0.6702 0.4935 0.028 Uiso 1 1 calc R . .
C75 C 0.3112(2) 0.74372(19) 0.5512(2) 0.0218(12) Uani 1 1 d . . .
C76 C 0.3359(2) 0.7931(2) 0.5750(3) 0.0321(14) Uani 1 1 d . . .
H76A H 0.3856 0.7927 0.5834 0.048 Uiso 1 1 calc R . .
H76B H 0.3144 0.8016 0.6174 0.048 Uiso 1 1 calc R . .
H76C H 0.3235 0.8165 0.5393 0.048 Uiso 1 1 calc R . .
C77 C 0.3342(3) 0.7079(2) 0.6073(3) 0.0335(14) Uani 1 1 d . . .
H77A H 0.3202 0.6759 0.5929 0.050 Uiso 1 1 calc R . .
H77B H 0.3130 0.7160 0.6501 0.050 Uiso 1 1 calc R . .
H77C H 0.3840 0.7091 0.6147 0.050 Uiso 1 1 calc R . .
C78 C 0.3455(3) 0.7330(2) 0.4844(3) 0.0364(15) Uani 1 1 d . . .
H78A H 0.3951 0.7319 0.4935 0.055 Uiso 1 1 calc R . .
H78B H 0.3339 0.7578 0.4507 0.055 Uiso 1 1 calc R . .
H78C H 0.3294 0.7023 0.4664 0.055 Uiso 1 1 calc R . .
C79 C 0.0809(2) 0.82772(18) 0.5441(2) 0.0192(12) Uani 1 1 d . . .
C80 C 0.0045(2) 0.81945(19) 0.5466(3) 0.0283(13) Uani 1 1 d . . .
H80A H -0.0185 0.8497 0.5541 0.042 Uiso 1 1 calc R . .
H80B H -0.0042 0.7977 0.5842 0.042 Uiso 1 1 calc R . .
H80C H -0.0132 0.8056 0.5031 0.042 Uiso 1 1 calc R . .
C81 C 0.1062(3) 0.8528(2) 0.6115(2) 0.0277(13) Uani 1 1 d . . .
H81A H 0.0801 0.8821 0.6170 0.042 Uiso 1 1 calc R . .
H81B H 0.1548 0.8605 0.6096 0.042 Uiso 1 1 calc R . .
H81C H 0.0996 0.8317 0.6505 0.042 Uiso 1 1 calc R . .
C82 C 0.0932(3) 0.8606(2) 0.4835(2) 0.0305(13) Uani 1 1 d . . .
H82A H 0.0766 0.8453 0.4406 0.046 Uiso 1 1 calc R . .
H82B H 0.1421 0.8671 0.4819 0.046 Uiso 1 1 calc R . .
H82C H 0.0686 0.8905 0.4891 0.046 Uiso 1 1 calc R . .
C83 C 0.3508(2) 0.53003(18) 0.6135(2) 0.0154(11) Uani 1 1 d . . .
C84 C 0.3559(2) 0.48560(18) 0.6476(2) 0.0162(11) Uani 1 1 d . . .
C85 C 0.4078(2) 0.47974(18) 0.6993(2) 0.0162(11) Uani 1 1 d . . .
H85 H 0.4105 0.4502 0.7227 0.019 Uiso 1 1 calc R . .
C86 C 0.4555(2) 0.51427(19) 0.7184(2) 0.0194(12) Uani 1 1 d . A .
C87 C 0.4509(2) 0.5573(2) 0.6830(2) 0.0259(13) Uani 1 1 d . . .
H87 H 0.4828 0.5819 0.6937 0.031 Uiso 1 1 calc R . .
C88 C 0.3995(2) 0.5639(2) 0.6322(2) 0.0218(12) Uani 1 1 d . . .
H88 H 0.3976 0.5935 0.6089 0.026 Uiso 1 1 calc R . .
C89 C 0.3068(2) 0.44482(19) 0.6286(2) 0.0194(12) Uani 1 1 d . . .
C90 C 0.2325(2) 0.45946(19) 0.6397(2) 0.0259(13) Uani 1 1 d . . .
H90A H 0.2277 0.4663 0.6884 0.039 Uiso 1 1 calc R . .
H90B H 0.2016 0.4335 0.6253 0.039 Uiso 1 1 calc R . .
H90C H 0.2209 0.4878 0.6125 0.039 Uiso 1 1 calc R . .
C91 C 0.3226(3) 0.39998(19) 0.6700(3) 0.0284(13) Uani 1 1 d . . .
H91A H 0.3697 0.3902 0.6638 0.043 Uiso 1 1 calc R . .
H91B H 0.2913 0.3746 0.6542 0.043 Uiso 1 1 calc R . .
H91C H 0.3168 0.4063 0.7187 0.043 Uiso 1 1 calc R . .
C92 C 0.3142(2) 0.43244(19) 0.5521(2) 0.0238(12) Uani 1 1 d . . .
H92A H 0.3012 0.4600 0.5236 0.036 Uiso 1 1 calc R . .
H92B H 0.2842 0.4057 0.5392 0.036 Uiso 1 1 calc R . .
H92C H 0.3616 0.4238 0.5449 0.036 Uiso 1 1 calc R . .
C93 C 0.5104(2) 0.5071(2) 0.7768(2) 0.0286(14) Uani 1 1 d . . .
C94 C 0.4994(6) 0.5405(5) 0.8349(5) 0.070(4) Uani 0.682(8) 1 d P A 1
H94A H 0.4552 0.5338 0.8539 0.105 Uiso 0.682(8) 1 calc PR A 1
H94B H 0.4998 0.5732 0.8180 0.105 Uiso 0.682(8) 1 calc PR A 1
H94C H 0.5360 0.5363 0.8707 0.105 Uiso 0.682(8) 1 calc PR A 1
C94B C 0.4716(10) 0.5059(9) 0.8462(8) 0.035(6) Uani 0.318(8) 1 d P A 2
H94D H 0.4368 0.4809 0.8434 0.052 Uiso 0.318(8) 1 calc PR A 2
H94E H 0.4496 0.5366 0.8532 0.052 Uiso 0.318(8) 1 calc PR A 2
H94F H 0.5044 0.4994 0.8848 0.052 Uiso 0.318(8) 1 calc PR A 2
C95 C 0.5103(6) 0.4561(5) 0.8053(5) 0.073(4) Uani 0.682(8) 1 d P A 1
H95A H 0.5114 0.4335 0.7673 0.109 Uiso 0.682(8) 1 calc PR A 1
H95B H 0.4688 0.4510 0.8301 0.109 Uiso 0.682(8) 1 calc PR A 1
H95C H 0.5505 0.4515 0.8367 0.109 Uiso 0.682(8) 1 calc PR A 1
C95B C 0.5495(9) 0.4615(7) 0.7699(9) 0.031(5) Uani 0.318(8) 1 d P A 2
H95D H 0.5849 0.4592 0.8072 0.047 Uiso 0.318(8) 1 calc PR A 2
H95E H 0.5709 0.4611 0.7257 0.047 Uiso 0.318(8) 1 calc PR A 2
H95F H 0.5181 0.4346 0.7722 0.047 Uiso 0.318(8) 1 calc PR A 2
C96 C 0.5815(4) 0.5141(4) 0.7503(5) 0.051(3) Uani 0.682(8) 1 d P A 1
H96A H 0.6157 0.5129 0.7888 0.077 Uiso 0.682(8) 1 calc PR A 1
H96B H 0.5837 0.5450 0.7275 0.077 Uiso 0.682(8) 1 calc PR A 1
H96C H 0.5907 0.4889 0.7175 0.077 Uiso 0.682(8) 1 calc PR A 1
C96B C 0.5607(9) 0.5492(7) 0.7863(9) 0.035(5) Uani 0.318(8) 1 d P A 2
H96D H 0.5932 0.5428 0.8253 0.052 Uiso 0.318(8) 1 calc PR A 2
H96E H 0.5352 0.5783 0.7951 0.052 Uiso 0.318(8) 1 calc PR A 2
H96F H 0.5857 0.5532 0.7446 0.052 Uiso 0.318(8) 1 calc PR A 2
C97 C 0.0829(3) 0.5376(3) 0.5314(3) 0.056(2) Uani 1 1 d . . .
H97A H 0.0607 0.5443 0.4856 0.067 Uiso 1 1 calc R . .
H97B H 0.1008 0.5048 0.5314 0.067 Uiso 1 1 calc R . .
C98 C 0.0343(3) 0.5423(3) 0.5824(3) 0.066(2) Uani 1 1 d . . .
H98A H 0.0361 0.5144 0.6134 0.079 Uiso 1 1 calc R . .
H98B H -0.0125 0.5450 0.5609 0.079 Uiso 1 1 calc R . .
C99 C 0.0537(3) 0.5871(2) 0.6217(3) 0.0446(17) Uani 1 1 d . . .
H99A H 0.0282 0.6148 0.6027 0.054 Uiso 1 1 calc R . .
H99B H 0.0449 0.5838 0.6710 0.054 Uiso 1 1 calc R . .
C100 C 0.1285(3) 0.5917(2) 0.6118(2) 0.0292(14) Uani 1 1 d . . .
H10A H 0.1423 0.6255 0.6122 0.035 Uiso 1 1 calc R . .
H10B H 0.1556 0.5748 0.6484 0.035 Uiso 1 1 calc R . .
C101 C 0.4103(2) 0.53146(18) 0.4427(3) 0.0234(12) Uani 1 1 d . . .
H10C H 0.3987 0.5105 0.4031 0.028 Uiso 1 1 calc R . .
H10D H 0.4016 0.5141 0.4854 0.028 Uiso 1 1 calc R . .
C102 C 0.4837(2) 0.54683(19) 0.4429(3) 0.0282(13) Uani 1 1 d . . .
H10J H 0.5115 0.5236 0.4186 0.034 Uiso 1 1 calc R . .
H10K H 0.5035 0.5509 0.4903 0.034 Uiso 1 1 calc R . .
C103 C 0.4795(3) 0.5942(2) 0.4048(3) 0.0307(14) Uani 1 1 d . . .
H10L H 0.5191 0.6146 0.4178 0.037 Uiso 1 1 calc R . .
H10M H 0.4768 0.5894 0.3544 0.037 Uiso 1 1 calc R . .
C104 C 0.4145(3) 0.61459(19) 0.4289(3) 0.0286(13) Uani 1 1 d . . .
H10H H 0.4231 0.6317 0.4728 0.034 Uiso 1 1 calc R . .
H10I H 0.3939 0.6369 0.3944 0.034 Uiso 1 1 calc R . .
C105 C 0.2732(3) 0.5978(2) 0.3003(3) 0.0455(19) Uani 0.366(7) 1 d P B 1
H10P H 0.3216 0.6020 0.2899 0.055 Uiso 0.366(7) 1 calc PR B 1
H10Q H 0.2638 0.5636 0.3062 0.055 Uiso 0.366(7) 1 calc PR B 1
C106 C 0.2294(14) 0.6175(12) 0.2479(13) 0.037(7) Uani 0.366(7) 1 d P B 1
H10S H 0.1846 0.6012 0.2459 0.044 Uiso 0.366(7) 1 calc PR B 1
H10R H 0.2496 0.6140 0.2028 0.044 Uiso 0.366(7) 1 calc PR B 1
C107 C 0.2206(4) 0.6697(3) 0.2650(3) 0.061(2) Uani 0.366(7) 1 d P B 1
H10U H 0.2577 0.6893 0.2475 0.074 Uiso 0.366(7) 1 calc PR B 1
H11A H 0.1760 0.6820 0.2466 0.074 Uiso 0.366(7) 1 calc PR B 1
C108 C 0.2244(3) 0.6679(2) 0.3407(3) 0.0349(15) Uani 1 1 d . B .
H10N H 0.2507 0.6953 0.3597 0.042 Uiso 1 1 calc R C 1
H10O H 0.1779 0.6691 0.3580 0.042 Uiso 1 1 calc R C 1
C109 C 0.2590(10) 0.6295(7) 0.2400(8) 0.061(6) Uani 0.634(7) 1 d P B 2
H10W H 0.3022 0.6404 0.2214 0.073 Uiso 0.634(7) 1 calc PR B 2
H10V H 0.2319 0.6126 0.2033 0.073 Uiso 0.634(7) 1 calc PR B 2
C110 C 0.2206(4) 0.6697(3) 0.2650(3) 0.061(2) Uani 0.63 1 d P B 2
H10T H 0.1724 0.6680 0.2472 0.074 Uiso 0.634(7) 1 calc PR B 2
H11B H 0.2403 0.6998 0.2492 0.074 Uiso 0.634(7) 1 calc PR B 2
C111 C 0.2732(3) 0.5978(2) 0.3003(3) 0.0455(19) Uani 0.63 1 d P B 2
H11C H 0.2445 0.5690 0.2961 0.055 Uiso 0.634(7) 1 calc PR B 2
H11D H 0.3218 0.5881 0.3031 0.055 Uiso 0.634(7) 1 calc PR B 2

loop_
_atom_site_aniso_label
_atom_site_aniso_U_11
_atom_site_aniso_U_22
_atom_site_aniso_U_33
_atom_site_aniso_U_23
_atom_site_aniso_U_13
_atom_site_aniso_U_12
La1 0.02367(17) 0.0111(2) 0.01357(15) -0.00038(12) 0.00454(10) 0.00451(11)
La2 0.01752(16) 0.0071(2) 0.01904(15) -0.00187(12) 0.00094(10) 0.00052(11)
O1 0.034(2) 0.015(2) 0.0187(16) -0.0044(16) 0.0068(13) 0.0102(15)
O2 0.044(2) 0.017(3) 0.0297(18) 0.0071(19) 0.0029(15) 0.0096(17)
O3 0.0267(19) 0.023(3) 0.0254(17) 0.0012(17) 0.0053(13) -0.0002(15)
O4 0.036(2) 0.023(3) 0.0154(16) 0.0041(17) -0.0003(13) -0.0050(16)
O5 0.0244(19) 0.018(3) 0.0375(19) 0.0067(18) 0.0039(14) 0.0020(16)
O6 0.045(2) 0.026(3) 0.0205(17) -0.0066(18) -0.0072(15) 0.0161(17)
O7 0.0261(19) 0.023(3) 0.0293(18) -0.0143(17) 0.0005(14) -0.0037(15)
O8 0.0304(19) 0.005(2) 0.0333(18) -0.0081(17) -0.0025(14) -0.0002(15)
O9 0.0235(18) 0.018(2) 0.0222(16) 0.0064(16) 0.0003(13) 0.0007(15)
O10 0.0267(19) 0.022(3) 0.0300(18) -0.0091(17) 0.0098(14) -0.0099(16)
O11 0.0222(19) 0.018(3) 0.047(2) 0.0120(18) 0.0099(15) 0.0057(15)
O12 0.052(2) 0.019(3) 0.0238(18) 0.0041(17) 0.0073(15) 0.0127(18)
C1 0.027(3) 0.011(4) 0.017(2) -0.001(2) 0.0002(18) 0.006(2)
C2 0.023(2) 0.010(3) 0.014(2) -0.002(2) 0.0013(17) 0.002(2)
C3 0.023(3) 0.016(4) 0.018(2) -0.001(2) 0.0006(18) 0.005(2)
C4 0.026(3) 0.022(4) 0.016(2) -0.002(2) 0.0040(18) -0.001(2)
C5 0.045(3) 0.014(4) 0.019(2) 0.004(2) 0.004(2) -0.001(2)
C6 0.047(3) 0.014(4) 0.026(3) 0.000(3) 0.002(2) 0.007(2)
C7 0.029(3) 0.013(4) 0.014(2) 0.001(2) 0.0010(18) 0.004(2)
C8 0.035(3) 0.022(4) 0.017(2) 0.003(2) 0.0012(19) 0.003(2)
C9 0.037(3) 0.016(4) 0.019(2) 0.001(2) 0.005(2) -0.004(2)
C10 0.051(3) 0.013(4) 0.027(3) 0.001(3) 0.007(2) 0.006(3)
C11 0.029(3) 0.030(4) 0.018(2) -0.003(3) 0.0035(19) -0.003(2)
C12 0.032(3) 0.060(5) 0.025(3) -0.003(3) 0.013(2) 0.002(3)
C13 0.039(3) 0.043(4) 0.021(2) -0.003(3) 0.005(2) -0.007(3)
C14 0.035(3) 0.066(5) 0.026(3) 0.006(3) 0.006(2) -0.014(3)
C15 0.035(3) 0.014(4) 0.022(2) -0.003(3) 0.000(2) 0.005(2)
C16 0.040(3) 0.012(4) 0.014(2) -0.001(3) 0.0063(19) 0.007(2)
C17 0.038(3) 0.004(4) 0.022(2) 0.000(3) 0.000(2) 0.008(2)
C18 0.026(3) 0.017(4) 0.019(2) 0.005(2) 0.0015(18) 0.000(2)
C19 0.029(3) 0.016(4) 0.019(2) 0.003(3) 0.0093(19) 0.010(2)
C20 0.032(3) 0.024(4) 0.023(2) -0.007(3) 0.003(2) 0.009(2)
C21 0.056(4) 0.023(4) 0.022(3) 0.002(3) 0.013(2) 0.020(3)
C22 0.063(4) 0.043(5) 0.042(3) 0.016(3) 0.026(3) 0.014(3)
C23 0.066(4) 0.036(5) 0.025(3) 0.003(3) 0.006(3) 0.019(3)
C24 0.096(5) 0.025(5) 0.030(3) 0.001(3) 0.027(3) 0.025(4)
C25 0.033(3) 0.017(4) 0.030(3) 0.003(3) 0.005(2) -0.001(2)
C26 0.076(5) 0.040(5) 0.054(4) 0.007(4) -0.008(3) -0.025(4)
C27 0.046(4) 0.020(4) 0.051(3) 0.011(3) 0.007(3) 0.004(3)
C28 0.055(4) 0.036(5) 0.055(4) 0.016(3) 0.029(3) 0.008(3)
C29 0.020(2) 0.014(4) 0.018(2) 0.000(2) 0.0000(17) 0.002(2)
C30 0.026(3) 0.012(4) 0.015(2) 0.005(2) -0.0026(18) 0.003(2)
C31 0.030(3) 0.008(3) 0.018(2) -0.001(2) 0.0018(18) -0.004(2)
C32 0.023(3) 0.022(4) 0.018(2) -0.003(2) 0.0013(18) 0.000(2)
C33 0.028(3) 0.014(4) 0.025(3) -0.008(2) -0.001(2) 0.004(2)
C34 0.029(3) 0.017(4) 0.027(3) -0.002(3) 0.000(2) -0.007(2)
C35 0.028(3) 0.020(4) 0.021(2) -0.009(3) -0.0003(19) 0.004(2)
C36 0.030(3) 0.034(4) 0.030(3) -0.007(3) -0.003(2) 0.015(2)
C37 0.038(3) 0.022(4) 0.025(3) -0.008(3) 0.002(2) 0.007(2)
C38 0.047(4) 0.015(4) 0.033(3) -0.006(3) 0.008(2) 0.003(3)
C39 0.035(3) 0.022(4) 0.024(3) -0.004(3) 0.009(2) -0.001(2)
C40 0.065(5) 0.072(6) 0.093(5) -0.052(5) 0.048(4) -0.022(4)
C41 0.079(6) 0.149(9) 0.070(5) 0.064(6) 0.047(4) 0.059(6)
C42 0.035(3) 0.069(6) 0.052(4) -0.006(4) 0.016(3) -0.013(3)
C43 0.039(3) 0.016(4) 0.021(2) 0.005(3) 0.003(2) -0.003(2)
C44 0.045(3) 0.027(4) 0.023(3) 0.005(3) 0.008(2) -0.005(3)
C45 0.083(5) 0.014(4) 0.024(3) -0.002(3) 0.015(3) -0.003(3)
C46 0.033(3) 0.016(4) 0.024(3) 0.004(3) -0.003(2) -0.002(2)
C47 0.029(3) 0.041(5) 0.038(3) 0.007(3) 0.002(2) 0.013(3)
C48 0.042(4) 0.066(7) 0.116(7) -0.025(5) -0.012(4) 0.004(4)
C49 0.046(4) 0.092(7) 0.055(4) 0.046(4) -0.008(3) -0.026(4)
C50 0.037(3) 0.038(5) 0.051(4) 0.016(3) 0.001(3) -0.010(3)
C51 0.041(3) 0.021(4) 0.037(3) 0.003(3) 0.000(2) 0.014(3)
C52 0.046(3) 0.024(4) 0.031(3) 0.011(3) -0.003(2) 0.001(3)
C53 0.045(3) 0.033(5) 0.030(3) 0.001(3) -0.003(2) -0.004(3)
C54 0.044(3) 0.030(4) 0.025(3) -0.013(3) -0.008(2) 0.005(3)
C55 0.019(2) 0.012(4) 0.028(3) -0.005(3) 0.0010(19) -0.002(2)
C56 0.020(2) 0.003(3) 0.018(2) 0.000(2) 0.0041(17) -0.0017(19)
C57 0.027(3) 0.004(3) 0.020(2) -0.002(2) 0.0029(18) 0.000(2)
C58 0.018(2) 0.011(4) 0.027(2) 0.007(3) 0.0004(18) -0.004(2)
C59 0.024(3) 0.007(4) 0.051(3) -0.005(3) -0.003(2) 0.007(2)
C60 0.032(3) 0.008(4) 0.045(3) -0.016(3) 0.001(2) -0.002(2)
C61 0.025(3) 0.008(4) 0.017(2) 0.000(2) -0.0013(17) 0.000(2)
C62 0.031(3) 0.017(4) 0.023(2) 0.004(2) 0.000(2) -0.001(2)
C63 0.023(3) 0.013(4) 0.027(2) 0.002(2) 0.0021(19) 0.003(2)
C64 0.032(3) 0.012(4) 0.032(3) -0.001(3) -0.005(2) 0.003(2)
C65 0.023(3) 0.018(4) 0.032(3) 0.009(3) -0.005(2) -0.002(2)
C66 0.024(3) 0.022(4) 0.056(3) 0.003(3) -0.001(2) 0.000(2)
C67 0.025(3) 0.034(4) 0.031(3) 0.002(3) -0.006(2) -0.003(2)
C68 0.040(3) 0.035(5) 0.050(3) 0.023(3) -0.013(3) -0.004(3)
C69 0.034(3) 0.002(4) 0.018(2) -0.001(2) -0.0006(19) -0.001(2)
C70 0.027(3) 0.010(4) 0.017(2) -0.005(2) 0.0006(18) 0.002(2)
C71 0.029(3) 0.004(4) 0.021(2) -0.001(2) 0.0030(19) -0.006(2)
C72 0.026(3) 0.006(3) 0.020(2) 0.003(2) 0.0000(18) 0.003(2)
C73 0.023(3) 0.012(4) 0.031(3) 0.001(3) -0.0043(19) -0.004(2)
C74 0.033(3) 0.003(4) 0.032(3) -0.004(2) -0.004(2) -0.001(2)
C75 0.024(3) 0.012(4) 0.029(3) -0.001(2) -0.0017(19) 0.002(2)
C76 0.021(3) 0.028(4) 0.046(3) -0.009(3) -0.001(2) -0.006(2)
C77 0.032(3) 0.026(4) 0.041(3) -0.005(3) -0.009(2) 0.005(2)
C78 0.030(3) 0.036(4) 0.044(3) -0.008(3) 0.011(2) 0.001(3)
C79 0.025(3) 0.009(4) 0.024(2) 0.001(2) -0.0021(19) 0.006(2)
C80 0.027(3) 0.015(4) 0.043(3) -0.005(3) -0.002(2) 0.005(2)
C81 0.034(3) 0.019(4) 0.029(3) -0.005(3) 0.000(2) 0.002(2)
C82 0.049(3) 0.011(4) 0.031(3) 0.002(3) 0.004(2) 0.006(3)
C83 0.025(3) 0.008(4) 0.014(2) 0.004(2) 0.0033(18) 0.001(2)
C84 0.023(3) 0.011(4) 0.015(2) -0.007(2) 0.0050(17) 0.000(2)
C85 0.024(3) 0.010(3) 0.015(2) 0.003(2) 0.0054(18) -0.003(2)
C86 0.026(3) 0.018(4) 0.015(2) 0.004(2) 0.0028(18) 0.002(2)
C87 0.028(3) 0.023(4) 0.027(3) -0.009(3) 0.004(2) -0.012(2)
C88 0.032(3) 0.007(3) 0.027(3) 0.004(2) 0.003(2) -0.001(2)
C89 0.028(3) 0.012(4) 0.017(2) -0.005(2) 0.0033(18) -0.004(2)
C90 0.025(3) 0.021(4) 0.032(3) -0.004(3) 0.006(2) -0.006(2)
C91 0.038(3) 0.010(4) 0.036(3) -0.001(3) -0.004(2) -0.012(2)
C92 0.030(3) 0.015(4) 0.026(3) -0.006(3) 0.000(2) -0.005(2)
C93 0.029(3) 0.035(4) 0.021(2) 0.001(3) -0.005(2) -0.008(2)
C94 0.064(8) 0.117(14) 0.028(5) -0.017(7) -0.012(5) 0.024(8)
C94B 0.042(12) 0.053(19) 0.008(7) 0.004(10) -0.006(7) 0.005(10)
C95 0.059(8) 0.103(12) 0.052(7) 0.028(7) -0.026(6) -0.020(7)
C95B 0.032(10) 0.031(14) 0.029(10) -0.002(9) -0.015(7) 0.016(9)
C96 0.028(5) 0.077(10) 0.048(5) 0.027(6) -0.005(4) -0.011(5)
C96B 0.046(11) 0.025(15) 0.031(10) 0.010(10) -0.017(8) -0.013(9)
C97 0.038(4) 0.057(5) 0.075(4) -0.032(4) 0.025(3) -0.026(3)
C98 0.062(4) 0.065(6) 0.074(5) -0.041(4) 0.047(4) -0.043(4)
C99 0.047(4) 0.043(5) 0.047(3) -0.018(3) 0.028(3) -0.005(3)
C100 0.047(3) 0.025(4) 0.016(2) -0.010(3) 0.007(2) -0.005(3)
C101 0.029(3) 0.007(4) 0.035(3) 0.000(2) 0.003(2) 0.005(2)
C102 0.025(3) 0.022(4) 0.037(3) -0.001(3) 0.004(2) 0.009(2)
C103 0.029(3) 0.020(4) 0.044(3) 0.000(3) 0.011(2) -0.003(2)
C104 0.032(3) 0.014(4) 0.041(3) 0.005(3) 0.010(2) 0.003(2)
C105 0.083(5) 0.030(5) 0.025(3) -0.005(3) 0.018(3) 0.020(3)
C106 0.061(16) 0.043(19) 0.007(9) 0.006(9) 0.009(9) -0.005(12)
C107 0.102(6) 0.051(6) 0.029(3) -0.004(3) -0.016(3) 0.039(4)
C108 0.055(4) 0.017(4) 0.031(3) 0.002(3) -0.005(2) 0.015(3)
C109 0.119(18) 0.042(14) 0.023(6) 0.011(7) 0.013(9) 0.041(11)
C110 0.102(6) 0.051(6) 0.029(3) -0.004(3) -0.016(3) 0.039(4)
C111 0.083(5) 0.030(5) 0.025(3) -0.005(3) 0.018(3) 0.020(3)

loop_
_atom_type_symbol
_atom_type_description
_atom_type_scat_dispersion_real
_atom_type_scat_dispersion_imag
_atom_type_scat_source
C C 0.0033 0.0016 'International Tables Vol C Tables 4.2.6.8 and 6.1.1.4'
H H 0.0000 0.0000 'International Tables Vol C Tables 4.2.6.8 and 6.1.1.4'
O O 0.0106 0.0060 'International Tables Vol C Tables 4.2.6.8 and 6.1.1.4'
La La -0.2871 2.4523 'International Tables Vol C Tables 4.2.6.8 and 6.1.1.4'

loop_
_geom_angle_atom_site_label_1
_geom_angle_atom_site_label_2
_geom_angle_atom_site_label_3
_geom_angle
O2 La1 O3 113.22(13)
O2 La1 O1 133.50(12)
O3 La1 O1 107.45(13)
O2 La1 O6 82.51(12)
O3 La1 O6 87.27(12)
O1 La1 O6 77.79(11)
O2 La1 O4 108.05(12)
O3 La1 O4 79.69(11)
O1 La1 O4 100.34(11)
O6 La1 O4 165.66(12)
O2 La1 O5 78.26(12)
O3 La1 O5 151.17(11)
O1 La1 O5 76.84(12)
O6 La1 O5 121.12(11)
O4 La1 O5 71.53(10)
O8 La2 O7 130.94(12)
O8 La2 O9 110.72(12)
O7 La2 O9 112.86(13)
O8 La2 O10 82.70(12)
O7 La2 O10 78.53(11)
O9 La2 O10 86.55(11)
O8 La2 O11 105.82(12)
O7 La2 O11 104.77(11)
O9 La2 O11 77.19(11)
O10 La2 O11 163.44(11)
O8 La2 O12 78.64(11)
O7 La2 O12 77.91(12)
O9 La2 O12 145.92(11)
O10 La2 O12 127.51(11)
O11 La2 O12 68.75(11)
C1 O1 La1 146.6(3)
C15 O2 La1 160.2(3)
C29 O3 La1 154.6(3)
C46 O4 C43 106.1(3)
C46 O4 La1 125.9(3)
C43 O4 La1 123.8(3)
C50 O5 C47 109.4(4)
C50 O5 La1 129.0(3)
C47 O5 La1 121.5(3)
C51 O6 C54 105.6(4)
C51 O6 La1 127.8(3)
C54 O6 La1 125.7(3)
C55 O7 La2 153.1(3)
C69 O8 La2 156.7(3)
C83 O9 La2 157.7(3)
C97 O10 C100 107.5(4)
C97 O10 La2 128.0(3)
C100 O10 La2 123.8(3)
C104 O11 C101 109.1(3)
C104 O11 La2 124.3(3)
C101 O11 La2 123.7(3)
C108 O12 C105 109.2(4)
C108 O12 La2 125.5(3)
C105 O12 La2 120.9(3)
O1 C1 C6 119.3(4)
O1 C1 C2 121.8(4)
C6 C1 C2 118.9(4)
C1 C2 C3 117.5(4)
C1 C2 C7 120.3(4)
C3 C2 C7 122.1(4)
C4 C3 C2 123.9(5)
C3 C4 C5 116.7(4)
C3 C4 C11 123.5(5)
C5 C4 C11 119.8(5)
C6 C5 C4 121.3(5)
C5 C6 C1 121.6(5)
C2 C7 C9 110.6(4)
C2 C7 C10 112.6(4)
C9 C7 C10 107.6(4)
C2 C7 C8 109.9(4)
C9 C7 C8 109.5(4)
C10 C7 C8 106.5(4)
C13 C11 C4 111.0(4)
C13 C11 C12 107.8(4)
C4 C11 C12 112.5(4)
C13 C11 C14 108.0(4)
C4 C11 C14 109.6(4)
C12 C11 C14 107.7(4)
O2 C15 C16 123.0(4)
O2 C15 C20 118.9(5)
C16 C15 C20 118.1(5)
C17 C16 C15 117.9(4)
C17 C16 C21 121.1(4)
C15 C16 C21 120.9(5)
C16 C17 C18 124.1(5)
C19 C18 C17 116.7(5)
C19 C18 C25 123.0(4)
C17 C18 C25 120.3(4)
C18 C19 C20 121.1(4)
C19 C20 C15 122.1(5)
C22 C21 C24 107.1(5)
C22 C21 C23 110.3(5)
C24 C21 C23 107.3(5)
C22 C21 C16 110.1(5)
C24 C21 C16 112.5(4)
C23 C21 C16 109.6(4)
C28 C25 C26 109.3(5)
C28 C25 C27 107.8(4)
C26 C25 C27 109.3(5)
C28 C25 C18 112.0(5)
C26 C25 C18 109.7(4)
C27 C25 C18 108.7(4)
O3 C29 C34 118.7(4)
O3 C29 C30 122.3(4)
C34 C29 C30 119.0(4)
C31 C30 C29 116.4(4)
C31 C30 C35 121.5(4)
C29 C30 C35 122.1(4)
C32 C31 C30 125.3(5)
C33 C32 C31 116.2(4)
C33 C32 C39 123.0(5)
C31 C32 C39 120.8(5)
C32 C33 C34 121.2(5)
C33 C34 C29 121.9(5)
C30 C35 C36 109.7(4)
C30 C35 C38 112.8(4)
C36 C35 C38 108.4(5)
C30 C35 C37 110.2(4)
C36 C35 C37 108.8(4)
C38 C35 C37 106.9(4)
C41 C39 C42 109.3(6)
C41 C39 C40 109.0(5)
C42 C39 C40 106.0(5)
C41 C39 C32 110.0(5)
C42 C39 C32 110.5(4)
C40 C39 C32 111.9(5)
O4 C43 C44 106.0(4)
C43 C44 C45 104.7(4)
C46 C45 C44 105.0(4)
O4 C46 C45 104.1(4)
O5 C47 C48 106.0(5)
C47 C48 C49 104.1(6)
C48 C49 C50 103.9(5)
O5 C50 C49 105.1(5)
O6 C51 C52 105.5(4)
C53 C52 C51 104.5(4)
C54 C53 C52 104.9(4)
O6 C54 C53 103.7(5)
O7 C55 C60 119.5(4)
O7 C55 C56 123.3(4)
C60 C55 C56 117.2(4)
C57 C56 C55 119.0(4)
C57 C56 C61 120.3(4)
C55 C56 C61 120.6(4)
C56 C57 C58 123.8(5)
C59 C58 C57 116.5(4)
C59 C58 C65 120.2(4)
C57 C58 C65 123.3(4)
C60 C59 C58 120.6(5)
C59 C60 C55 123.0(5)
C63 C61 C64 108.0(4)
C63 C61 C56 110.9(4)
C64 C61 C56 112.8(4)
C63 C61 C62 109.8(4)
C64 C61 C62 106.2(4)
C56 C61 C62 109.0(4)
C66 C65 C58 110.0(4)
C66 C65 C67 108.3(4)
C58 C65 C67 112.5(4)
C66 C65 C68 109.0(4)
C58 C65 C68 109.7(4)
C67 C65 C68 107.1(4)
O8 C69 C74 119.2(5)
O8 C69 C70 123.4(4)
C74 C69 C70 117.3(5)
C71 C70 C69 117.7(4)
C71 C70 C75 120.8(4)
C69 C70 C75 121.5(4)
C70 C71 C72 125.0(5)
C73 C72 C71 117.0(5)
C73 C72 C79 121.9(4)
C71 C72 C79 121.1(4)
C72 C73 C74 119.5(4)
C73 C74 C69 123.4(5)
C78 C75 C77 110.6(4)
C78 C75 C76 106.8(4)
C77 C75 C76 107.7(4)
C78 C75 C70 109.4(4)
C77 C75 C70 109.3(4)
C76 C75 C70 113.1(4)
C80 C79 C82 108.4(4)
C80 C79 C72 112.9(4)
C82 C79 C72 109.0(4)
C80 C79 C81 108.1(4)
C82 C79 C81 108.8(4)
C72 C79 C81 109.5(4)
O9 C83 C88 119.8(4)
O9 C83 C84 123.1(4)
C88 C83 C84 117.1(4)
C85 C84 C83 118.1(4)
C85 C84 C89 120.5(4)
C83 C84 C89 121.4(4)
C86 C85 C84 124.2(5)
C85 C86 C87 116.9(4)
C85 C86 C93 122.8(5)
C87 C86 C93 120.3(5)
C88 C87 C86 119.8(5)
C87 C88 C83 123.9(5)
C91 C89 C84 112.8(4)
C91 C89 C90 108.2(4)
C84 C89 C90 110.5(4)
C91 C89 C92 107.4(4)
C84 C89 C92 108.2(4)
C90 C89 C92 109.7(4)
C94 C93 C95B 134.4(8)
C94 C93 C96 110.4(7)
C95B C93 C96 66.5(9)
C94 C93 C86 110.7(6)
C95B C93 C86 112.6(7)
C96 C93 C86 110.3(5)
C94 C93 C95 108.0(7)
C95B C93 C95 41.2(8)
C96 C93 C95 105.3(7)
C86 C93 C95 112.0(5)
C94 C93 C96B 63.0(9)
C95B C93 C96B 109.9(11)
C96 C93 C96B 49.7(8)
C86 C93 C96B 113.8(7)
C95 C93 C96B 133.3(8)
C94 C93 C94B 43.4(8)
C95B C93 C94B 109.1(11)
C96 C93 C94B 141.4(8)
C86 C93 C94B 106.6(7)
C95 C93 C94B 70.2(9)
C96B C93 C94B 104.4(11)
C98 C97 O10 109.5(5)
C97 C98 C99 105.7(5)
C100 C99 C98 103.2(5)
O10 C100 C99 105.1(4)
O11 C101 C102 106.1(4)
C101 C102 C103 103.0(4)
C104 C103 C102 101.9(4)
O11 C104 C103 105.8(4)
C106 C105 O12 104.0(13)
C105 C106 C107 107.0(18)
C108 C107 C106 100.7(11)
O12 C108 C107 107.7(4)

loop_
_geom_bond_atom_site_label_1
_geom_bond_atom_site_label_2
_geom_bond_distance
La1 O2 2.242(4)
La1 O3 2.258(3)
La1 O1 2.262(3)
La1 O6 2.569(3)
La1 O4 2.602(3)
La1 O5 2.647(3)
La2 O8 2.244(4)
La2 O7 2.263(3)
La2 O9 2.283(3)
La2 O10 2.570(3)
La2 O11 2.596(3)
La2 O12 2.623(3)
O1 C1 1.338(5)
O2 C15 1.355(6)
O3 C29 1.355(5)
O4 C46 1.438(6)
O4 C43 1.461(6)
O5 C50 1.438(7)
O5 C47 1.447(6)
O6 C51 1.437(6)
O6 C54 1.452(6)
O7 C55 1.337(5)
O8 C69 1.326(6)
O9 C83 1.322(5)
O10 C97 1.443(6)
O10 C100 1.447(5)
O11 C104 1.443(6)
O11 C101 1.456(6)
O12 C108 1.436(6)
O12 C105 1.449(6)
C1 C6 1.396(7)
C1 C2 1.408(6)
C2 C3 1.418(6)
C2 C7 1.528(7)
C3 C4 1.387(7)
C4 C5 1.393(7)
C4 C11 1.530(6)
C5 C6 1.387(7)
C7 C9 1.530(7)
C7 C10 1.542(7)
C7 C8 1.548(6)
C11 C13 1.527(6)
C11 C12 1.531(8)
C11 C14 1.537(7)
C15 C16 1.398(7)
C15 C20 1.411(6)
C16 C17 1.394(7)
C16 C21 1.537(6)
C17 C18 1.402(6)
C18 C19 1.375(7)
C18 C25 1.546(7)
C19 C20 1.375(7)
C21 C22 1.534(8)
C21 C24 1.535(8)
C21 C23 1.537(7)
C25 C28 1.516(7)
C25 C26 1.524(8)
C25 C27 1.536(7)
C29 C34 1.393(7)
C29 C30 1.420(7)
C30 C31 1.403(6)
C30 C35 1.534(7)
C31 C32 1.393(7)
C32 C33 1.383(7)
C32 C39 1.533(6)
C33 C34 1.390(7)
C35 C36 1.536(7)
C35 C38 1.543(7)
C35 C37 1.558(6)
C39 C41 1.506(9)
C39 C42 1.523(7)
C39 C40 1.523(8)
C43 C44 1.517(7)
C44 C45 1.517(8)
C45 C46 1.501(7)
C47 C48 1.458(9)
C48 C49 1.484(10)
C49 C50 1.529(8)
C51 C52 1.522(7)
C52 C53 1.522(8)
C53 C54 1.492(7)
C55 C60 1.399(7)
C55 C56 1.401(7)
C56 C57 1.391(6)
C56 C61 1.541(6)
C57 C58 1.396(6)
C58 C59 1.392(7)
C58 C65 1.540(6)
C59 C60 1.379(7)
C61 C63 1.530(6)
C61 C64 1.533(7)
C61 C62 1.546(6)
C65 C66 1.525(7)
C65 C67 1.541(7)
C65 C68 1.550(7)
C69 C74 1.396(7)
C69 C70 1.417(7)
C70 C71 1.388(6)
C70 C75 1.542(6)
C71 C72 1.390(6)
C72 C73 1.386(7)
C72 C79 1.545(6)
C73 C74 1.396(7)
C75 C78 1.531(6)
C75 C77 1.538(7)
C75 C76 1.538(7)
C79 C80 1.521(7)
C79 C82 1.533(7)
C79 C81 1.551(7)
C83 C88 1.387(7)
C83 C84 1.420(7)
C84 C85 1.402(6)
C84 C89 1.532(6)
C85 C86 1.386(7)
C86 C87 1.396(7)
C86 C93 1.537(6)
C87 C88 1.385(7)
C89 C91 1.524(7)
C89 C90 1.543(6)
C89 C92 1.548(6)
C93 C94 1.497(12)
C93 C95B 1.508(18)
C93 C96 1.527(9)
C93 C95 1.542(13)
C93 C96B 1.549(17)
C93 C94B 1.592(17)
C97 C98 1.422(7)
C98 C99 1.516(8)
C99 C100 1.495(7)
C101 C102 1.504(7)
C102 C103 1.528(7)
C103 C104 1.500(7)
C105 C106 1.41(3)
C106 C107 1.52(3)
C107 C108 1.475(7)
